data_4322480
loop_
_publ_author_name
'Anne Dolbecq'
'Emmanuel Cadot'
'Dirk Eisner'
'Francis S\'echeresse'

_publ_contact_author
;
      Prof. F. S\'echeresse
      Institut Lavoisier, IREM, UMR C 0173
      Universit\'e de Versailles Saint Quentin
      45 Avenue des Etats Unis
      78035 Versailles cedex
      France
;
_publ_contact_author_email secheres@chimie.uvsq.fr
_publ_contact_author_fax '(33) 1 39 25 43 81'
_publ_contact_author_phone '(33) 1 39 25 43 89'
_publ_section_title
;
 Hydrothermal Syntheses: A Route to the Stepwise Condensation of Reduced
 Keggin Polyanions. From Reduced \b-[HmSiMo12O40]n- Monomers to Bicapped
 Dimerized [Si2Mo28O84(H2O)2]6- Anions
;
_journal_name_full 'Inorganic Chemistry'
_journal_page_first 4217
_journal_page_last 4223
_journal_paper_doi 10.1021/ic990420t
_journal_volume 38
_journal_year 1999
_chemical_formula_sum 'C16 H48 Mo14 N4 O44 Si'
_chemical_formula_weight 2371.83
_chemical_name_systematic
; 
 ? 
;
_space_group_IT_number 14
_symmetry_cell_setting monoclinic
_symmetry_space_group_name_Hall '-P 2yn'
_symmetry_space_group_name_H-M 'P 1 21/n 1'
_atom_sites_solution_hydrogens geom
_atom_sites_solution_primary direct
_atom_sites_solution_secondary difmap
_audit_creation_method SHELXL
_cell_angle_alpha 90.00
_cell_angle_beta 100.525(1)
_cell_angle_gamma 90.00
_cell_formula_units_Z 2
_cell_length_a 12.0502(4)
_cell_length_b 11.7500(4)
_cell_length_c 19.8001(5)
_cell_measurement_reflns_used 10003
_cell_measurement_temperature 293(2)
_cell_measurement_theta_max 29.8
_cell_measurement_theta_min 1.8
_cell_volume 2756.33(15)
_computing_cell_refinement 'Siemens XSCANS'
_computing_data_collection 'Siemens XSCANS'
_computing_data_reduction 'Siemens SHELXTL'
_computing_molecular_graphics 'Siemens SHELXTL'
_computing_publication_material 'Siemens SHELXTL'
_computing_structure_refinement 'SHELXL-93 (Sheldrick, 1993)'
_computing_structure_solution 'SHELXS-86 (Sheldrick, 1990)'
_diffrn_ambient_temperature 293(2)
_diffrn_measurement_device 'Siemens P4'
_diffrn_measurement_method '\w scans'
_diffrn_radiation_monochromator graphite
_diffrn_radiation_source 'fine-focus sealed tube'
_diffrn_radiation_type MoK\a
_diffrn_radiation_wavelength 0.71073
_diffrn_reflns_av_R_equivalents 0.0495
_diffrn_reflns_av_sigmaI/netI 0.0687
_diffrn_reflns_limit_h_max 16
_diffrn_reflns_limit_h_min -11
_diffrn_reflns_limit_k_max 15
_diffrn_reflns_limit_k_min -15
_diffrn_reflns_limit_l_max 27
_diffrn_reflns_limit_l_min -27
_diffrn_reflns_number 18131
_diffrn_reflns_theta_max 29.91
_diffrn_reflns_theta_min 1.84
_diffrn_standards_decay_% 0
_exptl_absorpt_coefficient_mu 3.195
_exptl_absorpt_correction_type 'multi-scan (SADABS)'
_exptl_crystal_colour black
_exptl_crystal_density_diffrn 2.858
_exptl_crystal_description rectangle
_exptl_crystal_F_000 2252
_exptl_crystal_size_max 0.24
_exptl_crystal_size_mid 0.16
_exptl_crystal_size_min 0.08
_refine_diff_density_max 2.199
_refine_diff_density_min -2.014
_refine_diff_density_rms 0.233
_refine_ls_extinction_coef 0.00000(10)
_refine_ls_extinction_expression Fc^*^=kFc[1+0.001xFc^2^\l^3^/sin(2\q)]^-1/4^
_refine_ls_extinction_method SHELXL
_refine_ls_goodness_of_fit_all 1.046
_refine_ls_goodness_of_fit_obs 1.160
_refine_ls_matrix_type full
_refine_ls_number_parameters 363
_refine_ls_number_reflns 7148
_refine_ls_number_restraints 0
_refine_ls_restrained_S_all 1.046
_refine_ls_restrained_S_obs 1.160
_refine_ls_R_factor_all 0.1234
_refine_ls_R_factor_obs 0.0711
_refine_ls_shift/esd_max -2.133
_refine_ls_shift/esd_mean 0.011
_refine_ls_structure_factor_coef Fsqd
_refine_ls_weighting_details 'w=1/[\s^2^(Fo^2^)+(0.1098P)^2^+10.6639P] where P=(Fo^2^+2Fc^2^)/3'
_refine_ls_weighting_scheme calc
_refine_ls_wR_factor_all 0.2208
_refine_ls_wR_factor_obs 0.1852
_reflns_number_observed 4184
_reflns_number_total 7148
_reflns_observed_criterion >2sigma(I)
_cod_data_source_file ic990420t_4.cif
_cod_data_source_block ad104
_cod_depositor_comments
;
The following automatic conversions were performed:

'_refine_ls_weighting_scheme' value 'calc
w=1/[\s^2^(Fo^2^)+(0.1098P)^2^+10.6639P] where P=(Fo^2^+2Fc^2^)/3'
was changed to 'calc'. New tag '_refine_ls_weighting_details' was
created. The value of the new tag was set to
'w=1/[\s^2^(Fo^2^)+(0.1098P)^2^+10.6639P] where P=(Fo^2^+2Fc^2^)/3'.

Automatic conversion script
Id: cif_fix_values 3143 2015-03-26 13:38:13Z robertas 
;
_cod_original_cell_volume 2756.32(15)
_cod_database_code 4322480

loop_
_symmetry_equiv_pos_as_xyz
'x, y, z'
'-x+1/2, y+1/2, -z+1/2'
'-x, -y, -z'
'x-1/2, -y-1/2, z-1/2'

loop_
_atom_site_aniso_label
_atom_site_aniso_U_11
_atom_site_aniso_U_22
_atom_site_aniso_U_33
_atom_site_aniso_U_23
_atom_site_aniso_U_13
_atom_site_aniso_U_12
Mo1 0.0458(5) 0.0514(5) 0.0329(4) -0.0015(4) 0.0114(3) -0.0004(4)
Mo2 0.0651(6) 0.0438(5) 0.0497(5) 0.0067(4) 0.0299(5) 0.0100(4)
Mo3 0.0973(9) 0.0503(6) 0.0456(5) -0.0064(4) 0.0340(5) -0.0236(5)
Mo4 0.0558(6) 0.0505(5) 0.0434(5) -0.0060(4) 0.0074(4) 0.0110(4)
Mo5 0.0669(7) 0.0545(6) 0.0597(6) -0.0045(5) 0.0215(5) 0.0216(5)
Mo6 0.0550(6) 0.0504(6) 0.0595(6) 0.0081(5) -0.0053(5) -0.0065(4)
Mo7 0.0783(8) 0.0320(5) 0.0883(8) -0.0137(5) 0.0310(6) -0.0005(5)
Si 0.043(2) 0.024(2) 0.040(2) -0.0037(14) 0.016(2) 0.0000(14)
O1 0.152(9) 0.051(5) 0.026(3) 0.003(3) 0.010(4) 0.005(5)
O2 0.189(12) 0.049(5) 0.031(4) -0.004(4) -0.015(5) -0.003(6)
O3 0.108(8) 0.060(5) 0.076(6) 0.032(5) 0.015(5) -0.016(5)
O4 0.114(8) 0.036(4) 0.062(5) -0.007(4) 0.015(5) 0.008(4)
O5 0.114(8) 0.100(7) 0.068(6) 0.046(5) 0.055(6) 0.063(6)
O6 0.152(9) 0.045(4) 0.035(4) -0.003(3) 0.021(5) -0.011(5)
O7 0.069(6) 0.116(8) 0.042(4) -0.032(5) 0.006(4) 0.024(5)
O8 0.111(8) 0.089(7) 0.045(4) -0.034(4) 0.025(5) -0.040(6)
O9 0.085(8) 0.223(15) 0.121(9) -0.135(10) 0.054(7) -0.073(9)
O10 0.304(19) 0.067(6) 0.023(4) 0.001(4) 0.017(7) -0.068(9)
O11 0.077(7) 0.153(11) 0.195(13) 0.146(11) -0.057(8) -0.053(7)
O12 0.091(8) 0.248(17) 0.090(8) -0.100(10) 0.050(7) -0.075(10)
O13 0.050(6) 0.124(10) 0.229(15) 0.130(10) 0.013(7) 0.016(6)
O14 0.240(16) 0.079(7) 0.033(4) 0.016(4) -0.033(6) -0.058(8)
O15 0.199(15) 0.270(18) 0.071(7) -0.089(10) 0.082(9) -0.173(14)
O16 0.060(6) 0.095(8) 0.268(18) 0.119(11) 0.029(9) 0.005(6)
O17 0.064(8) 0.122(11) 0.368(27) -0.062(14) 0.093(12) -0.017(7)
O18 0.235(14) 0.049(5) 0.019(3) 0.003(3) 0.006(5) 0.011(6)
N1 0.084(8) 0.049(6) 0.062(6) -0.007(5) 0.018(5) -0.012(5)
C1 0.139(17) 0.084(12) 0.099(12) 0.019(10) -0.005(12) -0.019(11)
C2 0.129(15) 0.071(10) 0.113(14) 0.031(10) -0.004(12) -0.004(10)
C3 0.201(24) 0.084(12) 0.094(13) -0.031(10) 0.024(14) -0.036(13)
C4 0.159(21) 0.094(14) 0.159(20) -0.038(14) 0.067(17) -0.002(13)
N2 0.073(7) 0.070(6) 0.042(5) 0.005(5) 0.005(5) -0.011(5)
C5 0.083(10) 0.071(9) 0.082(9) 0.021(8) -0.012(8) -0.006(7)
C6 0.111(15) 0.123(15) 0.110(14) 0.023(12) -0.056(12) -0.009(12)
C7 0.130(16) 0.158(18) 0.061(9) -0.029(11) 0.023(10) -0.021(14)
C8 0.074(12) 0.330(37) 0.058(9) 0.051(15) 0.019(8) 0.002(16)

loop_
_atom_site_label
_atom_site_type_symbol
_atom_site_fract_x
_atom_site_fract_y
_atom_site_fract_z
_atom_site_U_iso_or_equiv
_atom_site_thermal_displace_type
_atom_site_occupancy
_atom_site_calc_flag
_atom_site_refinement_flags
_atom_site_disorder_group
Mo1 Mo 0.29035(8) 0.05217(8) 0.00666(4) 0.0429(2) Uani 1 d . .
Mo2 Mo -0.10945(9) 0.06424(8) 0.14603(5) 0.0504(3) Uani 1 d . .
Mo3 Mo 0.09774(11) 0.22352(9) -0.10107(5) 0.0618(3) Uani 1 d . .
Mo4 Mo 0.18767(9) -0.16905(8) 0.11157(5) 0.0501(3) Uani 1 d . .
Mo5 Mo 0.28209(10) -0.21683(9) -0.03219(6) 0.0591(3) Uani 1 d . .
Mo6 Mo 0.17543(9) 0.11983(9) 0.14996(5) 0.0570(3) Uani 1 d . .
Mo7 Mo -0.01837(11) 0.29126(8) 0.04174(7) 0.0642(3) Uani 1 d . .
Si Si 0.0000 0.0000 0.0000 0.0344(7) Uani 1 d S .
O1 O 0.2065(10) -0.0435(7) 0.1642(4) 0.077(3) Uani 1 d . .
O2 O 0.2343(11) 0.1736(7) -0.0460(4) 0.094(4) Uani 1 d . .
O3 O 0.1440(9) 0.3197(8) -0.1483(5) 0.081(3) Uani 1 d . .
O4 O -0.0377(9) 0.4232(6) 0.0630(4) 0.071(3) Uani 1 d . .
O5 O 0.2884(9) -0.2528(9) 0.1536(5) 0.089(3) Uani 1 d . .
O6 O 0.2765(10) 0.1189(7) 0.0881(4) 0.077(3) Uani 1 d . .
O7 O -0.1742(8) 0.1086(9) 0.2088(4) 0.076(3) Uani 1 d . .
O8 O 0.2562(9) 0.1722(8) 0.2180(4) 0.080(3) Uani 1 d . .
O9 O 0.0629(10) 0.3079(13) -0.0266(6) 0.139(6) Uani 1 d . .
O10 O -0.2488(15) 0.0559(9) 0.0722(4) 0.133(6) Uani 1 d . .
O11 O -0.1231(9) 0.2105(12) 0.0929(8) 0.152(7) Uani 1 d . .
O12 O 0.0639(10) -0.2236(14) 0.1388(6) 0.138(6) Uani 1 d . .
O13 O 0.0359(8) 0.0899(10) 0.1839(8) 0.136(6) Uani 1 d . .
O14 O 0.2844(13) -0.1027(9) 0.0457(4) 0.124(6) Uani 1 d . .
O15 O -0.1569(14) 0.2576(16) -0.0222(6) 0.173(8) Uani 1 d . .
O16 O 0.1035(9) 0.2514(10) 0.1064(9) 0.141(7) Uani 1 d . .
O17 O 0.4240(11) 0.0714(13) 0.0082(12) 0.178(9) Uani 1 d . .
O18 O -0.1067(12) -0.0855(7) 0.1588(4) 0.103(4) Uani 1 d . .
O19 O 0.1172(10) 0.0020(10) 0.0436(6) 0.034(3) Uiso 0.50 d P .
O20 O -0.0965(11) -0.0364(11) 0.0403(6) 0.039(3) Uiso 0.50 d P .
O21 O 0.0272(10) -0.1296(10) 0.0402(6) 0.033(3) Uiso 0.50 d P .
O22 O 0.0119(11) 0.0830(11) 0.0707(6) 0.040(3) Uiso 0.50 d P .
O23 O 0.4141(14) -0.2350(14) 0.0263(8) 0.060(4) Uiso 0.50 d P .
O24 O 0.3752(16) -0.1936(16) -0.0882(9) 0.073(5) Uiso 0.50 d P .
O25 O 0.2959(14) -0.3120(14) -0.0896(9) 0.063(4) Uiso 0.50 d P .
O26 O 0.3134(15) -0.3476(15) -0.0087(9) 0.067(4) Uiso 0.50 d P .
N1 N 0.4068(10) -0.5648(9) 0.1267(5) 0.065(3) Uani 1 d . .
C1 C 0.4825(17) -0.4652(14) 0.1307(10) 0.111(6) Uani 1 d . .
H1A H 0.5225(44) -0.4565(36) 0.1770(12) 0.050 Uiso 1 calc R .
H1B H 0.4387(18) -0.3981(16) 0.1172(32) 0.050 Uiso 1 calc R .
H1C H 0.5355(36) -0.4764(26) 0.1006(26) 0.050 Uiso 1 calc R .
C2 C 0.4590(17) -0.6533(14) 0.1755(9) 0.108(6) Uani 1 d . .
H2A H 0.4061(24) -0.7140(29) 0.1766(26) 0.050 Uiso 1 calc R .
H2B H 0.4795(52) -0.6208(19) 0.2205(11) 0.050 Uiso 1 calc R .
H2C H 0.5252(33) -0.6825(39) 0.1609(20) 0.050 Uiso 1 calc R .
C3 C 0.3849(21) -0.6104(16) 0.0589(9) 0.127(8) Uani 1 d . .
H3A H 0.3632(58) -0.6888(22) 0.0606(10) 0.050 Uiso 1 calc R .
H3B H 0.4518(24) -0.6048(50) 0.0392(15) 0.050 Uiso 1 calc R .
H3C H 0.3249(39) -0.5682(38) 0.0313(13) 0.050 Uiso 1 calc R .
C4 C 0.3020(19) -0.5263(17) 0.1437(12) 0.133(8) Uani 1 d . .
H4A H 0.2834(32) -0.4529(30) 0.1234(29) 0.050 Uiso 1 calc R .
H4B H 0.3095(25) -0.5208(52) 0.1927(12) 0.050 Uiso 1 calc R .
H4C H 0.2432(22) -0.5794(33) 0.1262(31) 0.050 Uiso 1 calc R .
N2 N -0.4346(9) -0.0691(9) 0.2271(5) 0.062(3) Uani 1 d . .
C5 C -0.3251(13) -0.0766(13) 0.2745(8) 0.082(4) Uani 1 d . .
H5A H -0.2662(14) -0.0505(50) 0.2515(12) 0.050 Uiso 1 calc R .
H5B H -0.3109(28) -0.1542(15) 0.2886(26) 0.050 Uiso 1 calc R .
H5C H -0.3270(21) -0.0300(43) 0.3141(16) 0.050 Uiso 1 calc R .
C6 C -0.4445(17) 0.0493(16) 0.1956(10) 0.124(8) Uani 1 d . .
H6A H -0.4413(55) 0.0441(17) 0.1476(13) 0.050 Uiso 1 calc R .
H6B H -0.3834(36) 0.0958(23) 0.2183(25) 0.050 Uiso 1 calc R .
H6C H -0.5150(30) 0.0828(25) 0.2010(29) 0.050 Uiso 1 calc R .
C7 C -0.4352(18) -0.1433(19) 0.1688(8) 0.116(7) Uani 1 d . .
H7A H -0.3710(33) -0.1268(41) 0.1480(21) 0.050 Uiso 1 calc R .
H7B H -0.5032(30) -0.1313(42) 0.1359(16) 0.050 Uiso 1 calc R .
H7C H -0.4318(56) -0.2211(19) 0.1839(9) 0.050 Uiso 1 calc R .
C8 C -0.5267(15) -0.0906(24) 0.2607(8) 0.154(12) Uani 1 d . .
H8A H -0.5137(31) -0.0533(49) 0.3046(18) 0.050 Uiso 1 calc R .
H8B H -0.5338(35) -0.1710(24) 0.2671(29) 0.050 Uiso 1 calc R .
H8C H -0.5948(18) -0.0618(57) 0.2333(19) 0.050 Uiso 1 calc R .

loop_
_atom_type_symbol
_atom_type_description
_atom_type_scat_dispersion_real
_atom_type_scat_dispersion_imag
_atom_type_scat_source
C C 0.0033 0.0016 'International Tables Vol C Tables 4.2.6.8 and 6.1.1.4'
H H 0.0000 0.0000 'International Tables Vol C Tables 4.2.6.8 and 6.1.1.4'
N N 0.0061 0.0033 'International Tables Vol C Tables 4.2.6.8 and 6.1.1.4'
O O 0.0106 0.0060 'International Tables Vol C Tables 4.2.6.8 and 6.1.1.4'
Si Si 0.0817 0.0704 'International Tables Vol C Tables 4.2.6.8 and 6.1.1.4'
Mo Mo -1.6832 0.6857 'International Tables Vol C Tables 4.2.6.8 and 6.1.1.4'

loop_
_geom_angle_atom_site_label_1
_geom_angle_atom_site_label_2
_geom_angle_atom_site_label_3
_geom_angle
_geom_angle_site_symmetry_1
_geom_angle_site_symmetry_3
_geom_angle_publ_flag
O17 Mo1 O2 99.4(8) . . ?
O17 Mo1 O6 100.0(8) . . ?
O2 Mo1 O6 94.9(4) . . ?
O17 Mo1 O14 103.1(8) . . ?
O2 Mo1 O14 154.9(5) . . ?
O6 Mo1 O14 92.0(4) . . ?
O17 Mo1 O10 102.0(8) . 3 ?
O2 Mo1 O10 92.1(4) . 3 ?
O6 Mo1 O10 155.4(5) . 3 ?
O14 Mo1 O10 72.6(4) . 3 ?
O17 Mo1 O20 158.0(9) . 3 ?
O2 Mo1 O20 66.4(5) . 3 ?
O6 Mo1 O20 97.9(5) . 3 ?
O14 Mo1 O20 88.7(5) . 3 ?
O10 Mo1 O20 63.6(6) 3 3 ?
O17 Mo1 O19 160.4(9) . . ?
O2 Mo1 O19 96.6(5) . . ?
O6 Mo1 O19 67.2(4) . . ?
O14 Mo1 O19 64.0(6) . . ?
O10 Mo1 O19 88.6(5) 3 . ?
O20 Mo1 O19 41.4(4) 3 . ?
O7 Mo2 O18 101.7(5) . . ?
O7 Mo2 O13 100.9(6) . . ?
O18 Mo2 O13 96.6(6) . . ?
O7 Mo2 O11 96.8(7) . . ?
O18 Mo2 O11 157.0(6) . . ?
O13 Mo2 O11 93.2(4) . . ?
O7 Mo2 O10 96.5(5) . . ?
O18 Mo2 O10 92.6(5) . . ?
O13 Mo2 O10 158.1(5) . . ?
O11 Mo2 O10 71.6(4) . . ?
O7 Mo2 O22 154.2(5) . . ?
O18 Mo2 O22 101.0(5) . . ?
O13 Mo2 O22 64.2(6) . . ?
O11 Mo2 O22 64.9(6) . . ?
O10 Mo2 O22 94.6(5) . . ?
O7 Mo2 O20 154.9(5) . . ?
O18 Mo2 O20 68.8(4) . . ?
O13 Mo2 O20 103.2(6) . . ?
O11 Mo2 O20 88.7(6) . . ?
O10 Mo2 O20 61.9(5) . . ?
O22 Mo2 O20 48.3(4) . . ?
O3 Mo3 O9 103.5(6) . . ?
O3 Mo3 O2 101.1(5) . . ?
O9 Mo3 O2 90.4(5) . . ?
O3 Mo3 O12 101.6(6) . 3 ?
O9 Mo3 O12 87.1(5) . 3 ?
O2 Mo3 O12 157.1(6) . 3 ?
O3 Mo3 O18 100.1(5) . 3 ?
O9 Mo3 O18 156.4(6) . 3 ?
O2 Mo3 O18 86.9(4) . 3 ?
O12 Mo3 O18 86.3(5) 3 3 ?
O3 Mo3 O21 158.8(5) . 3 ?
O9 Mo3 O21 66.0(5) . 3 ?
O2 Mo3 O21 97.4(4) . 3 ?
O12 Mo3 O21 60.8(5) 3 3 ?
O18 Mo3 O21 91.1(4) 3 3 ?
O3 Mo3 O20 156.4(5) . 3 ?
O9 Mo3 O20 93.7(6) . 3 ?
O2 Mo3 O20 62.2(4) . 3 ?
O12 Mo3 O20 95.2(6) 3 3 ?
O18 Mo3 O20 64.4(4) 3 3 ?
O21 Mo3 O20 44.5(4) 3 3 ?
O5 Mo4 O12 102.1(7) . . ?
O5 Mo4 O1 101.1(5) . . ?
O12 Mo4 O1 98.2(5) . . ?
O5 Mo4 O15 97.7(7) . 3 ?
O12 Mo4 O15 92.8(5) . 3 ?
O1 Mo4 O15 155.7(6) . 3 ?
O5 Mo4 O14 95.5(5) . . ?
O12 Mo4 O14 157.7(5) . . ?
O1 Mo4 O14 91.8(4) . . ?
O15 Mo4 O14 71.0(4) 3 . ?
O5 Mo4 O21 155.7(5) . . ?
O12 Mo4 O21 65.9(6) . . ?
O1 Mo4 O21 101.6(4) . . ?
O15 Mo4 O21 63.5(7) 3 . ?
O14 Mo4 O21 92.6(5) . . ?
O5 Mo4 O19 153.8(5) . . ?
O12 Mo4 O19 103.4(6) . . ?
O1 Mo4 O19 69.1(4) . . ?
O15 Mo4 O19 87.3(7) 3 . ?
O14 Mo4 O19 61.7(5) . . ?
O21 Mo4 O19 46.8(4) . . ?
O25 Mo5 O26 60.2(9) . . ?
O25 Mo5 O24 60.0(8) . . ?
O26 Mo5 O24 100.8(9) . . ?
O25 Mo5 O23 100.2(8) . . ?
O26 Mo5 O23 64.7(8) . . ?
O24 Mo5 O23 80.3(8) . . ?
O25 Mo5 O14 172.9(7) . . ?
O26 Mo5 O14 115.7(7) . . ?
O24 Mo5 O14 117.3(7) . . ?
O23 Mo5 O14 72.7(7) . . ?
O25 Mo5 O10 113.6(6) . 3 ?
O26 Mo5 O10 173.4(7) . 3 ?
O24 Mo5 O10 73.3(7) . 3 ?
O23 Mo5 O10 116.3(6) . 3 ?
O14 Mo5 O10 70.3(3) . 3 ?
O25 Mo5 O15 112.5(7) . 3 ?
O26 Mo5 O15 77.6(9) . 3 ?
O24 Mo5 O15 171.3(7) . 3 ?
O23 Mo5 O15 106.3(7) . 3 ?
O14 Mo5 O15 70.6(5) . 3 ?
O10 Mo5 O15 107.7(8) 3 3 ?
O25 Mo5 O11 79.7(8) . 3 ?
O26 Mo5 O11 110.0(7) . 3 ?
O24 Mo5 O11 105.1(7) . 3 ?
O23 Mo5 O11 173.3(6) . 3 ?
O14 Mo5 O11 107.4(7) . 3 ?
O10 Mo5 O11 69.5(5) 3 3 ?
O15 Mo5 O11 67.9(6) 3 3 ?
O8 Mo6 O6 100.4(4) . . ?
O8 Mo6 O16 102.8(6) . . ?
O6 Mo6 O16 90.3(5) . . ?
O8 Mo6 O13 101.8(6) . . ?
O6 Mo6 O13 157.6(6) . . ?
O16 Mo6 O13 87.3(4) . . ?
O8 Mo6 O1 100.4(5) . . ?
O6 Mo6 O1 87.7(4) . . ?
O16 Mo6 O1 156.7(6) . . ?
O13 Mo6 O1 85.9(5) . . ?
O8 Mo6 O22 158.8(5) . . ?
O6 Mo6 O22 97.4(4) . . ?
O16 Mo6 O22 65.5(5) . . ?
O13 Mo6 O22 61.5(5) . . ?
O1 Mo6 O22 91.8(4) . . ?
O8 Mo6 O19 159.0(5) . . ?
O6 Mo6 O19 64.2(4) . . ?
O16 Mo6 O19 91.9(6) . . ?
O13 Mo6 O19 93.6(6) . . ?
O1 Mo6 O19 66.4(3) . . ?
O22 Mo6 O19 42.1(4) . . ?
O4 Mo7 O9 102.2(6) . . ?
O4 Mo7 O16 101.4(6) . . ?
O9 Mo7 O16 94.4(7) . . ?
O4 Mo7 O15 102.4(7) . . ?
O9 Mo7 O15 93.0(5) . . ?
O16 Mo7 O15 153.0(7) . . ?
O4 Mo7 O11 100.8(6) . . ?
O9 Mo7 O11 154.7(6) . . ?
O16 Mo7 O11 91.4(4) . . ?
O15 Mo7 O11 71.7(5) . . ?
O4 Mo7 O21 154.3(4) . 3 ?
O9 Mo7 O21 64.0(5) . 3 ?
O16 Mo7 O21 101.2(6) . 3 ?
O15 Mo7 O21 59.4(6) . 3 ?
O11 Mo7 O21 90.7(6) . 3 ?
O19 Si O19 179.996(1) . 3 ?
O19 Si O20 114.2(6) . . ?
O19 Si O20 65.8(6) 3 . ?
O19 Si O20 65.8(6) . 3 ?
O19 Si O20 114.2(6) 3 3 ?
O20 Si O20 179.997(2) . 3 ?
O19 Si O22 65.8(6) . . ?
O19 Si O22 114.2(6) 3 . ?
O20 Si O22 72.4(6) . . ?
O20 Si O22 107.6(6) 3 . ?
O19 Si O22 114.2(6) . 3 ?
O19 Si O22 65.8(6) 3 3 ?
O20 Si O22 107.6(6) . 3 ?
O20 Si O22 72.4(6) 3 3 ?
O22 Si O22 179.998(1) . 3 ?
O19 Si O21 70.8(6) . . ?
O19 Si O21 109.2(6) 3 . ?
O20 Si O21 67.9(6) . . ?
O20 Si O21 112.1(6) 3 . ?
O22 Si O21 98.5(6) . . ?
O22 Si O21 81.5(6) 3 . ?
O19 Si O21 109.2(6) . 3 ?
O19 Si O21 70.8(6) 3 3 ?
O20 Si O21 112.1(6) . 3 ?
O20 Si O21 67.9(6) 3 3 ?
O22 Si O21 81.5(6) . 3 ?
O22 Si O21 98.5(6) 3 3 ?
O21 Si O21 179.999(1) . 3 ?
Mo4 O1 Mo6 135.8(4) . . ?
Mo1 O2 Mo3 139.8(7) . . ?
Mo1 O6 Mo6 138.8(6) . . ?
Mo7 O9 Mo3 138.7(8) . . ?
Mo1 O10 Mo2 130.7(8) 3 . ?
Mo1 O10 Mo5 106.1(4) 3 3 ?
Mo2 O10 Mo5 108.1(5) . 3 ?
Mo7 O11 Mo2 132.4(8) . . ?
Mo7 O11 Mo5 107.0(5) . 3 ?
Mo2 O11 Mo5 108.3(5) . 3 ?
Mo4 O12 Mo3 135.3(9) . 3 ?
Mo2 O13 Mo6 136.0(9) . . ?
Mo1 O14 Mo5 107.8(4) . . ?
Mo1 O14 Mo4 131.4(8) . . ?
Mo5 O14 Mo4 107.4(5) . . ?
Mo7 O15 Mo4 132.2(10) . 3 ?
Mo7 O15 Mo5 109.3(5) . 3 ?
Mo4 O15 Mo5 107.6(5) 3 3 ?
Mo7 O16 Mo6 140.3(8) . . ?
Mo2 O18 Mo3 136.4(4) . 3 ?
Si O19 O20 59.1(6) . 3 ?
Si O19 O22 61.9(6) . . ?
O20 O19 O22 100.8(9) 3 . ?
Si O19 Mo1 126.9(6) . . ?
O20 O19 Mo1 67.8(6) 3 . ?
O22 O19 Mo1 132.7(7) . . ?
Si O19 Mo4 119.2(6) . . ?
O20 O19 Mo4 134.7(8) 3 . ?
O22 O19 Mo4 118.1(7) . . ?
Mo1 O19 Mo4 97.7(4) . . ?
Si O19 Mo6 125.1(6) . . ?
O20 O19 Mo6 131.6(8) 3 . ?
O22 O19 Mo6 63.2(5) . . ?
Mo1 O19 Mo6 89.7(4) . . ?
Mo4 O19 Mo6 88.7(4) . . ?
Si O20 O19 55.2(6) . 3 ?
Si O20 Mo1 126.0(7) . 3 ?
O19 O20 Mo1 70.9(6) 3 3 ?
Si O20 Mo2 118.0(7) . . ?
O19 O20 Mo2 135.3(8) 3 . ?
Mo1 O20 Mo2 99.3(5) 3 . ?
Si O20 Mo3 123.2(7) . 3 ?
O19 O20 Mo3 132.2(8) 3 3 ?
Mo1 O20 Mo3 91.6(4) 3 3 ?
Mo2 O20 Mo3 90.3(4) . 3 ?
Si O21 Mo4 123.2(6) . . ?
Si O21 Mo3 124.2(6) . 3 ?
Mo4 O21 Mo3 98.0(4) . 3 ?
Si O21 Mo7 113.1(6) . 3 ?
Mo4 O21 Mo7 100.6(4) . 3 ?
Mo3 O21 Mo7 91.2(4) 3 3 ?
Si O22 O19 52.3(5) . . ?
Si O22 Mo2 121.2(7) . . ?
O19 O22 Mo2 137.4(8) . . ?
Si O22 Mo6 126.9(7) . . ?
O19 O22 Mo6 74.6(6) . . ?
Mo2 O22 Mo6 98.1(5) . . ?
O25 O24 Mo5 56.7(8) . . ?
Mo5 O25 O26 60.1(9) . . ?
Mo5 O25 O24 63.3(9) . . ?
O26 O25 O24 103.0(13) . . ?
Mo5 O26 O25 59.8(8) . . ?
C3 N1 C4 108.6(16) . . ?
C3 N1 C2 109.5(13) . . ?
C4 N1 C2 110.9(14) . . ?
C3 N1 C1 110.8(13) . . ?
C4 N1 C1 107.4(14) . . ?
C2 N1 C1 109.7(13) . . ?
N1 C1 H1A 109.5(8) . . ?
N1 C1 H1B 109.5(9) . . ?
H1A C1 H1B 109.5 . . ?
N1 C1 H1C 109.5(10) . . ?
H1A C1 H1C 109.5 . . ?
H1B C1 H1C 109.5 . . ?
N1 C2 H2A 109.5(8) . . ?
N1 C2 H2B 109.5(8) . . ?
H2A C2 H2B 109.5 . . ?
N1 C2 H2C 109.5(9) . . ?
H2A C2 H2C 109.5 . . ?
H2B C2 H2C 109.5 . . ?
N1 C3 H3A 109.5(9) . . ?
N1 C3 H3B 109.4(11) . . ?
H3A C3 H3B 109.5 . . ?
N1 C3 H3C 109.5(11) . . ?
H3A C3 H3C 109.5 . . ?
H3B C3 H3C 109.5 . . ?
N1 C4 H4A 109.5(10) . . ?
N1 C4 H4B 109.5(11) . . ?
H4A C4 H4B 109.5 . . ?
N1 C4 H4C 109.5(9) . . ?
H4A C4 H4C 109.5 . . ?
H4B C4 H4C 109.5 . . ?
C8 N2 C7 112.2(15) . . ?
C8 N2 C5 112.1(11) . . ?
C7 N2 C5 110.2(13) . . ?
C8 N2 C6 110.2(16) . . ?
C7 N2 C6 103.7(13) . . ?
C5 N2 C6 108.0(11) . . ?
N2 C5 H5A 109.5(7) . . ?
N2 C5 H5B 109.5(7) . . ?
H5A C5 H5B 109.5 . . ?
N2 C5 H5C 109.5(8) . . ?
H5A C5 H5C 109.5 . . ?
H5B C5 H5C 109.5 . . ?
N2 C6 H6A 109.5(9) . . ?
N2 C6 H6B 109.5(7) . . ?
H6A C6 H6B 109.5 . . ?
N2 C6 H6C 109.5(10) . . ?
H6A C6 H6C 109.5 . . ?
H6B C6 H6C 109.5 . . ?
N2 C7 H7A 109.5(9) . . ?
N2 C7 H7B 109.5(10) . . ?
H7A C7 H7B 109.5 . . ?
N2 C7 H7C 109.5(10) . . ?
H7A C7 H7C 109.5 . . ?
H7B C7 H7C 109.5 . . ?
N2 C8 H8A 109.5(10) . . ?
N2 C8 H8B 109.5(12) . . ?
H8A C8 H8B 109.5 . . ?
N2 C8 H8C 109.5(9) . . ?
H8A C8 H8C 109.5 . . ?
H8B C8 H8C 109.5 . . ?

loop_
_geom_bond_atom_site_label_1
_geom_bond_atom_site_label_2
_geom_bond_distance
_geom_bond_site_symmetry_2
_geom_bond_publ_flag
Mo1 O17 1.621(12) . ?
Mo1 O2 1.823(9) . ?
Mo1 O6 1.828(8) . ?
Mo1 O14 1.983(10) . ?
Mo1 O10 2.004(9) 3 ?
Mo1 O20 2.359(13) 3 ?
Mo1 O19 2.407(12) . ?
Mo2 O7 1.667(8) . ?
Mo2 O18 1.777(9) . ?
Mo2 O13 1.800(11) . ?
Mo2 O11 2.006(9) . ?
Mo2 O10 2.017(14) . ?
Mo2 O22 2.283(13) . ?
Mo2 O20 2.435(13) . ?
Mo3 O3 1.629(8) . ?
Mo3 O9 1.887(9) . ?
Mo3 O2 1.894(11) . ?
Mo3 O12 1.955(12) 3 ?
Mo3 O18 1.998(8) 3 ?
Mo3 O21 2.367(12) 3 ?
Mo3 O20 2.508(13) 3 ?
Mo4 O5 1.663(8) . ?
Mo4 O12 1.794(11) . ?
Mo4 O1 1.797(8) . ?
Mo4 O15 2.028(10) 3 ?
Mo4 O14 2.055(13) . ?
Mo4 O21 2.226(12) . ?
Mo4 O19 2.481(12) . ?
Mo5 O25 1.62(2) . ?
Mo5 O26 1.63(2) . ?
Mo5 O24 1.74(2) . ?
Mo5 O23 1.80(2) . ?
Mo5 O14 2.040(11) . ?
Mo5 O10 2.062(11) 3 ?
Mo5 O15 2.063(11) 3 ?
Mo5 O11 2.068(10) 3 ?
Mo6 O8 1.631(8) . ?
Mo6 O6 1.879(10) . ?
Mo6 O16 1.901(9) . ?
Mo6 O13 1.954(11) . ?
Mo6 O1 1.966(8) . ?
Mo6 O22 2.325(13) . ?
Mo6 O19 2.510(12) . ?
Mo7 O4 1.634(8) . ?
Mo7 O9 1.820(11) . ?
Mo7 O16 1.824(12) . ?
Mo7 O15 1.943(14) . ?
Mo7 O11 1.997(11) . ?
Mo7 O21 2.487(12) 3 ?
Si O19 1.515(12) . ?
Si O19 1.515(12) 3 ?
Si O20 1.584(13) . ?
Si O20 1.584(13) 3 ?
Si O22 1.690(13) . ?
Si O22 1.690(13) 3 ?
Si O21 1.721(12) . ?
Si O21 1.721(12) 3 ?
O10 Mo1 2.004(9) 3 ?
O10 Mo5 2.062(11) 3 ?
O11 Mo5 2.068(10) 3 ?
O12 Mo3 1.955(12) 3 ?
O15 Mo4 2.028(10) 3 ?
O15 Mo5 2.063(11) 3 ?
O18 Mo3 1.998(8) 3 ?
O19 O20 1.68(2) 3 ?
O19 O22 1.75(2) . ?
O20 O19 1.68(2) 3 ?
O20 Mo1 2.359(13) 3 ?
O20 Mo3 2.508(13) 3 ?
O21 Mo3 2.367(12) 3 ?
O21 Mo7 2.487(12) 3 ?
O24 O25 1.69(2) . ?
O25 O26 1.63(2) . ?
N1 C3 1.42(2) . ?
N1 C4 1.44(2) . ?
N1 C2 1.48(2) . ?
N1 C1 1.48(2) . ?
C1 H1A 0.96 . ?
C1 H1B 0.96 . ?
C1 H1C 0.96 . ?
C2 H2A 0.96 . ?
C2 H2B 0.96 . ?
C2 H2C 0.96 . ?
C3 H3A 0.96 . ?
C3 H3B 0.96 . ?
C3 H3C 0.96 . ?
C4 H4A 0.96 . ?
C4 H4B 0.96 . ?
C4 H4C 0.96 . ?
N2 C8 1.42(2) . ?
N2 C7 1.44(2) . ?
N2 C5 1.47(2) . ?
N2 C6 1.52(2) . ?
C5 H5A 0.96 . ?
C5 H5B 0.96 . ?
C5 H5C 0.96 . ?
C6 H6A 0.96 . ?
C6 H6B 0.96 . ?
C6 H6C 0.96 . ?
C7 H7A 0.96 . ?
C7 H7B 0.96 . ?
C7 H7C 0.96 . ?
C8 H8A 0.96 . ?
C8 H8B 0.96 . ?
C8 H8C 0.96 . ?
